data_2223907
loop_
_publ_author_name
'Xiao, Zuo-an'
'Zhan, Dan'

_publ_section_title
;[<i>N</i>,<i>N</i>,<i>N</i>',<i>N</i>'-Tetrakis(benzimidazol-2-ylmethyl)ethane-1,2-diamine]copper(II)
 sulfate monohydrate
;
_journal_coeditor_code LH2923
_journal_issue 11
_journal_name_full 'Acta Crystallographica Section E'
_journal_page_first m1461
_journal_page_last m1462
_journal_paper_doi 10.1107/S1600536809043517
_journal_volume 65
_journal_year 2009
_chemical_formula_iupac '[Cu (C34 H32 N10)] S O4, H2 O'
_chemical_formula_moiety 'C34 H32 Cu N10, O4 S, H2 O'
_chemical_formula_sum 'C34 H34 Cu N10 O5 S'
_chemical_formula_weight 758.33
_chemical_name_systematic
;
<i>N</i>,<i>N</i>,<i>N</i>',<i>N</i>'-Tetrakis(benzimidazol-2-
ylmethyl)ethane-1,2-diamine
;
_space_group_IT_number 19
_symmetry_cell_setting orthorhombic
_symmetry_space_group_name_Hall 'P 2ac 2ab'
_symmetry_space_group_name_H-M 'P 21 21 21'
_atom_sites_solution_hydrogens geom
_atom_sites_solution_primary direct
_atom_sites_solution_secondary difmap
_audit_creation_method SHELXL-97
_cell_angle_alpha 90.00
_cell_angle_beta 90.00
_cell_angle_gamma 90.00
_cell_formula_units_Z 4
_cell_length_a 11.2955(8)
_cell_length_b 14.4622(10)
_cell_length_c 23.9698(16)
_cell_measurement_reflns_used 2277
_cell_measurement_temperature 292(2)
_cell_measurement_theta_max 16.61
_cell_measurement_theta_min 2.29
_cell_volume 3915.7(5)
_computing_cell_refinement 'SAINT-Plus (Bruker, 2001)'
_computing_data_collection 'SMART (Bruker, 2001)'
_computing_data_reduction 'SAINT-Plus (Bruker, 2001)'
_computing_molecular_graphics 'PLATON (Spek, 2009)'
_computing_publication_material 'SHELXTL (Sheldrick, 2008)'
_computing_structure_refinement 'SHELXL97 (Sheldrick, 2008)'
_computing_structure_solution 'SHELXS97 (Sheldrick, 2008)'
_diffrn_ambient_temperature 292(2)
_diffrn_measured_fraction_theta_full 1.000
_diffrn_measured_fraction_theta_max 1.000
_diffrn_measurement_device_type 'Bruker SMART CCD area-detector'
_diffrn_measurement_method '\f and \w'
_diffrn_radiation_monochromator graphite
_diffrn_radiation_source 'fine-focus sealed tube'
_diffrn_radiation_type MoK\a
_diffrn_radiation_wavelength 0.71073
_diffrn_reflns_av_R_equivalents 0.1230
_diffrn_reflns_av_sigmaI/netI 0.1436
_diffrn_reflns_limit_h_max 13
_diffrn_reflns_limit_h_min -13
_diffrn_reflns_limit_k_max 17
_diffrn_reflns_limit_k_min -16
_diffrn_reflns_limit_l_max 24
_diffrn_reflns_limit_l_min -28
_diffrn_reflns_number 24117
_diffrn_reflns_theta_full 25.00
_diffrn_reflns_theta_max 25.00
_diffrn_reflns_theta_min 1.64
_exptl_absorpt_coefficient_mu 0.662
_exptl_absorpt_correction_T_max 0.8759
_exptl_absorpt_correction_T_min 0.8759
_exptl_absorpt_correction_type multi-scan
_exptl_absorpt_process_details '(SADABS; Sheldrick, 1996)'
_exptl_crystal_colour blue
_exptl_crystal_density_diffrn 1.286
_exptl_crystal_density_method 'not measured'
_exptl_crystal_description block
_exptl_crystal_F_000 1572
_exptl_crystal_size_max 0.20
_exptl_crystal_size_mid 0.20
_exptl_crystal_size_min 0.20
_refine_diff_density_max 0.327
_refine_diff_density_min -0.285
_refine_ls_abs_structure_details 'Flack (1983), 3025 Friedel pairs'
_refine_ls_abs_structure_Flack 0.011(18)
_refine_ls_extinction_method none
_refine_ls_goodness_of_fit_ref 0.858
_refine_ls_hydrogen_treatment mixed
_refine_ls_matrix_type full
_refine_ls_number_parameters 504
_refine_ls_number_reflns 6894
_refine_ls_number_restraints 8
_refine_ls_restrained_S_all 0.864
_refine_ls_R_factor_all 0.0926
_refine_ls_R_factor_gt 0.0596
_refine_ls_shift/su_max 0.000
_refine_ls_shift/su_mean 0.000
_refine_ls_structure_factor_coef Fsqd
_refine_ls_weighting_details 'calc w=1/[\s^2^(Fo^2^)+(0.0454P)^2^] where P=(Fo^2^+2Fc^2^)/3'
_refine_ls_weighting_scheme calc
_refine_ls_wR_factor_gt 0.1123
_refine_ls_wR_factor_ref 0.1242
_reflns_number_gt 4146
_reflns_number_total 6894
_reflns_threshold_expression I>2\s(I)
_cod_data_source_file lh2923.cif
_cod_data_source_block I
_cod_depositor_comments
;
The following automatic conversions were performed:
'_symmetry_cell_setting' value 'Orthorhombic' changed to 'orthorhombic'
according to '/home/saulius/struct/CIF-dictionaries/cif_core.dic'
dictionary named 'cif_core.dic' version 2.4.1 from 2010-06-29.

Automatic conversion script
Id: cif_fix_enum 1527 2010-12-29 10:47:43Z saulius 

The following automatic conversions were performed:

'_symmetry_cell_setting' value 'Orthorhombic' changed to
'orthorhombic' according to
/home/saulius/struct/CIF-dictionaries/cif_core.dic dictionary named
'cif_core.dic' version 2.4.1 from 2010-06-29.

Automatic conversion script
Id: cif_fix_values 1715 2011-07-08 13:25:40Z adriana 
;
_cod_database_code 2223907
_cod_database_fobs_code 2223907

loop_
_symmetry_equiv_pos_as_xyz
'x, y, z'
'-x+1/2, -y, z+1/2'
'-x, y+1/2, -z+1/2'
'x+1/2, -y+1/2, -z'

loop_
_atom_site_type_symbol
_atom_site_label
_atom_site_fract_x
_atom_site_fract_y
_atom_site_fract_z
_atom_site_U_iso_or_equiv
_atom_site_adp_type
_atom_site_calc_flag
_atom_site_refinement_flags
_atom_site_occupancy
_atom_site_disorder_assembly
_atom_site_disorder_group
Cu Cu1 0.41029(6) 0.06897(4) 0.67483(3) 0.0402(2) Uani d . 1 . .
C C1 0.5321(6) -0.1163(4) 0.7197(3) 0.0545(18) Uani d . 1 . .
H H1A 0.6017 -0.0860 0.7348 0.065 Uiso calc R 1 . .
H H1B 0.5482 -0.1821 0.7176 0.065 Uiso calc R 1 . .
C C2 0.4268(6) -0.0993(4) 0.7578(3) 0.0529(17) Uani d . 1 . .
H H2A 0.3581 -0.1310 0.7429 0.063 Uiso calc R 1 . .
H H2B 0.4435 -0.1250 0.7943 0.063 Uiso calc R 1 . .
C C3 0.4885(5) 0.0437(4) 0.7989(3) 0.0567(18) Uani d . 1 . .
H H3A 0.4483 0.0840 0.8251 0.068 Uiso calc R 1 . .
H H3B 0.5315 -0.0024 0.8201 0.068 Uiso calc R 1 . .
C C4 0.5726(5) 0.0984(4) 0.7658(3) 0.0419(15) Uani d . 1 . .
C C5 0.7267(6) 0.1826(4) 0.7440(3) 0.0432(16) Uani d . 1 . .
C C6 0.8317(5) 0.2358(4) 0.7412(3) 0.0536(18) Uani d . 1 . .
H H6 0.8828 0.2388 0.7716 0.064 Uiso calc R 1 . .
C C7 0.8567(6) 0.2829(4) 0.6930(3) 0.0609(19) Uani d . 1 . .
H H7 0.9246 0.3190 0.6905 0.073 Uiso calc R 1 . .
C C8 0.7806(6) 0.2762(4) 0.6483(3) 0.0519(17) Uani d . 1 . .
H H8 0.7997 0.3082 0.6159 0.062 Uiso calc R 1 . .
C C9 0.6757(5) 0.2239(4) 0.6489(3) 0.0435(15) Uani d . 1 . .
H H9 0.6266 0.2205 0.6178 0.052 Uiso calc R 1 . .
C C10 0.6489(5) 0.1778(3) 0.6976(3) 0.0391(15) Uani d . 1 . .
C C11 0.2773(6) 0.0178(4) 0.7808(3) 0.0525(18) Uani d . 1 . .
H H11A 0.2692 0.0104 0.8208 0.063 Uiso calc R 1 . .
H H11B 0.2229 -0.0244 0.7625 0.063 Uiso calc R 1 . .
C C12 0.2497(6) 0.1153(5) 0.7644(3) 0.0510(17) Uani d . 1 . .
C C13 0.1756(6) 0.2585(5) 0.7633(3) 0.0548(17) Uani d . 1 . .
C C14 0.1185(6) 0.3424(5) 0.7727(3) 0.068(2) Uani d . 1 . .
H H14 0.0694 0.3510 0.8034 0.081 Uiso calc R 1 . .
C C15 0.1372(6) 0.4103(5) 0.7355(4) 0.070(2) Uani d . 1 . .
H H15 0.1017 0.4677 0.7411 0.084 Uiso calc R 1 . .
C C16 0.2068(6) 0.3970(4) 0.6900(3) 0.066(2) Uani d . 1 . .
H H16 0.2152 0.4456 0.6649 0.079 Uiso calc R 1 . .
C C17 0.2669(6) 0.3141(4) 0.6788(3) 0.0576(17) Uani d . 1 . .
H H17 0.3147 0.3067 0.6475 0.069 Uiso calc R 1 . .
C C18 0.2503(5) 0.2434(4) 0.7176(3) 0.0457(16) Uani d . 1 . .
C C19 0.4289(5) -0.1352(4) 0.6300(3) 0.0528(17) Uani d . 1 . .
H H19A 0.4248 -0.1970 0.6455 0.063 Uiso calc R 1 . .
H H19B 0.4601 -0.1400 0.5924 0.063 Uiso calc R 1 . .
C C20 0.3083(5) -0.0949(4) 0.6279(2) 0.0441(16) Uani d . 1 . .
C C21 0.1152(5) -0.0807(4) 0.6074(2) 0.0503(16) Uani d . 1 . .
C C22 0.0023(6) -0.0876(6) 0.5883(3) 0.067(2) Uani d . 1 . .
H H22 -0.0233 -0.1395 0.5688 0.080 Uiso calc R 1 . .
C C23 -0.0703(5) -0.0169(6) 0.5986(3) 0.068(2) Uani d . 1 . .
H H23 -0.1482 -0.0210 0.5862 0.082 Uiso calc R 1 . .
C C24 -0.0362(5) 0.0618(6) 0.6265(3) 0.069(2) Uani d . 1 . .
H H24 -0.0910 0.1086 0.6329 0.083 Uiso calc R 1 . .
C C25 0.0780(5) 0.0718(4) 0.6451(2) 0.0514(15) Uani d . 1 . .
H H25 0.1016 0.1248 0.6640 0.062 Uiso calc R 1 . .
C C26 0.1573(5) 0.0002(4) 0.6347(2) 0.0403(14) Uani d . 1 . .
C C27 0.6134(5) -0.0561(4) 0.6309(2) 0.0482(16) Uani d . 1 . .
H H27A 0.6452 -0.1107 0.6127 0.058 Uiso calc R 1 . .
H H27B 0.6739 -0.0306 0.6552 0.058 Uiso calc R 1 . .
C C28 0.5758(5) 0.0144(4) 0.5882(2) 0.0427(15) Uani d . 1 . .
C C29 0.5699(5) 0.0998(4) 0.5127(3) 0.0465(16) Uani d . 1 . .
C C30 0.5874(7) 0.1418(5) 0.4609(3) 0.0681(19) Uani d . 1 . .
H H30 0.6451 0.1211 0.4362 0.082 Uiso calc R 1 . .
C C31 0.5166(8) 0.2137(6) 0.4484(3) 0.088(3) Uani d . 1 . .
H H31 0.5264 0.2446 0.4147 0.106 Uiso calc R 1 . .
C C32 0.4303(8) 0.2421(5) 0.4847(3) 0.078(2) Uani d . 1 . .
H H32 0.3818 0.2911 0.4743 0.094 Uiso calc R 1 . .
C C33 0.4121(6) 0.2014(4) 0.5360(3) 0.0593(17) Uani d . 1 . .
H H33 0.3538 0.2225 0.5602 0.071 Uiso calc R 1 . .
C C34 0.4840(5) 0.1282(4) 0.5497(2) 0.0419(15) Uani d . 1 . .
S S1 0.2921(2) 0.62535(16) 0.56513(9) 0.0726(6) Uani d D 1 . .
N N1 0.3999(5) -0.0027(3) 0.76355(19) 0.0453(12) Uani d . 1 . .
N N2 0.5068(4) -0.0799(3) 0.66312(19) 0.0429(12) Uani d . 1 . .
N N3 0.5531(4) 0.1224(3) 0.7127(2) 0.0397(12) Uani d . 1 . .
N N4 0.6752(4) 0.1328(3) 0.7848(2) 0.0494(13) Uani d . 1 . .
H H4 0.7036 0.1244 0.8177 0.059 Uiso calc R 1 . .
N N5 0.2998(4) 0.1544(3) 0.7202(2) 0.0458(13) Uani d . 1 . .
N N6 0.1771(5) 0.1751(4) 0.7923(2) 0.0619(15) Uani d . 1 . .
H H6A 0.1390 0.1633 0.8225 0.074 Uiso calc R 1 . .
N N7 0.2783(4) -0.0116(3) 0.64646(19) 0.0421(12) Uani d . 1 . .
N N8 0.2130(5) -0.1385(4) 0.6043(2) 0.0620(16) Uani d . 1 . .
H H8A 0.2136 -0.1929 0.5899 0.074 Uiso calc R 1 . .
N N9 0.4898(4) 0.0749(3) 0.59723(18) 0.0396(11) Uani d . 1 . .
N N10 0.6270(4) 0.0264(4) 0.5393(2) 0.0547(15) Uani d . 1 . .
H H10 0.6850 -0.0053 0.5261 0.066 Uiso calc R 1 . .
O O1 0.2192(9) 0.6036(9) 0.6143(4) 0.091(4) Uani d PD 0.711(16) A 1
O O2 0.4106(11) 0.6476(11) 0.5839(8) 0.106(5) Uani d PD 0.711(16) A 1
O O3 0.2917(7) 0.5505(6) 0.5278(4) 0.083(4) Uani d PD 0.711(16) A 1
O O4 0.2360(9) 0.7064(6) 0.5391(4) 0.123(5) Uani d PD 0.711(16) A 1
O O1' 0.2411(16) 0.6240(16) 0.5109(5) 0.080(9) Uani d PD 0.289(16) A 2
O O3' 0.229(2) 0.6638(19) 0.6090(8) 0.083(8) Uani d PD 0.289(16) A 2
O O2' 0.337(3) 0.5324(12) 0.5775(16) 0.179(15) Uani d PD 0.289(16) A 2
O O4' 0.393(3) 0.688(3) 0.565(2) 0.148(18) Uani d PD 0.289(16) A 2
O O1W 0.0258(8) 0.1349(7) 0.8784(4) 0.179(4) Uani d . 1 . .
H H1WA 0.022(11) 0.160(9) 0.918(5) 0.214 Uiso d . 1 . .
H H1WB -0.003(12) 0.072(9) 0.871(6) 0.214 Uiso d . 1 . .

loop_
_atom_site_aniso_label
_atom_site_aniso_U_11
_atom_site_aniso_U_22
_atom_site_aniso_U_33
_atom_site_aniso_U_12
_atom_site_aniso_U_13
_atom_site_aniso_U_23
Cu1 0.0338(4) 0.0439(4) 0.0430(4) -0.0025(4) -0.0032(4) -0.0025(4)
C1 0.051(4) 0.047(4) 0.066(5) 0.003(3) -0.007(4) 0.025(3)
C2 0.050(4) 0.053(4) 0.056(4) -0.017(3) -0.003(4) 0.025(3)
C3 0.045(4) 0.071(5) 0.054(4) -0.004(3) -0.008(3) 0.012(4)
C4 0.040(4) 0.040(3) 0.046(4) 0.000(3) -0.007(3) 0.003(3)
C5 0.052(4) 0.033(3) 0.045(4) -0.007(3) -0.001(3) -0.008(3)
C6 0.030(4) 0.063(4) 0.069(5) 0.002(3) -0.018(3) -0.011(4)
C7 0.043(4) 0.062(4) 0.078(6) -0.009(3) -0.004(4) 0.002(4)
C8 0.053(4) 0.045(4) 0.057(4) -0.011(3) 0.014(4) 0.000(3)
C9 0.046(4) 0.039(3) 0.046(4) -0.001(3) 0.001(3) -0.003(3)
C10 0.039(4) 0.030(3) 0.049(4) 0.004(3) -0.005(3) -0.003(3)
C11 0.060(5) 0.051(4) 0.047(4) -0.022(3) 0.012(4) 0.007(3)
C12 0.047(4) 0.067(5) 0.039(4) -0.006(4) 0.010(3) -0.007(4)
C13 0.055(4) 0.056(4) 0.053(4) -0.003(4) 0.004(4) -0.011(4)
C14 0.039(4) 0.086(5) 0.078(6) 0.005(4) 0.005(4) -0.031(5)
C15 0.069(5) 0.054(5) 0.087(6) 0.004(4) -0.006(4) -0.015(5)
C16 0.071(5) 0.049(4) 0.078(6) 0.004(4) -0.032(5) 0.001(4)
C17 0.069(5) 0.061(4) 0.043(4) -0.005(4) -0.016(4) -0.002(4)
C18 0.048(4) 0.047(4) 0.042(4) -0.008(3) -0.016(3) -0.011(3)
C19 0.037(4) 0.037(3) 0.084(5) 0.001(3) -0.009(4) -0.007(3)
C20 0.038(4) 0.042(4) 0.052(4) -0.007(3) -0.009(3) -0.006(3)
C21 0.038(4) 0.058(4) 0.055(4) 0.007(3) -0.007(3) 0.000(3)
C22 0.036(4) 0.092(6) 0.073(5) -0.013(4) -0.013(4) -0.011(4)
C23 0.022(4) 0.110(6) 0.072(5) -0.006(4) -0.012(4) -0.011(5)
C24 0.036(4) 0.094(5) 0.079(5) 0.011(4) -0.006(4) 0.009(5)
C25 0.039(3) 0.051(3) 0.064(4) 0.005(4) -0.008(3) 0.009(3)
C26 0.036(4) 0.048(4) 0.037(3) -0.003(3) -0.005(3) -0.002(3)
C27 0.038(4) 0.050(4) 0.057(4) 0.003(3) 0.000(3) -0.004(3)
C28 0.034(4) 0.053(4) 0.041(4) -0.006(3) -0.003(3) -0.005(3)
C29 0.038(4) 0.052(4) 0.049(4) 0.001(3) -0.013(3) 0.002(3)
C30 0.067(5) 0.098(5) 0.039(4) 0.005(5) -0.015(4) 0.002(4)
C31 0.085(6) 0.131(7) 0.048(5) 0.012(6) -0.005(5) 0.040(5)
C32 0.100(7) 0.087(5) 0.048(5) 0.040(5) -0.014(5) 0.007(4)
C33 0.052(4) 0.075(5) 0.051(4) 0.006(4) -0.001(4) 0.001(4)
C34 0.036(4) 0.053(4) 0.036(4) 0.003(3) -0.004(3) 0.002(3)
S1 0.0867(17) 0.0730(14) 0.0581(14) -0.0143(13) -0.0084(13) -0.0081(13)
N1 0.040(3) 0.042(3) 0.054(3) -0.003(3) 0.005(3) 0.002(2)
N2 0.029(2) 0.049(3) 0.050(3) -0.001(2) -0.008(2) 0.006(3)
N3 0.030(3) 0.047(3) 0.042(3) -0.010(2) -0.008(2) 0.005(2)
N4 0.054(4) 0.053(3) 0.041(3) -0.007(3) -0.017(3) -0.002(3)
N5 0.046(3) 0.050(3) 0.042(3) 0.003(3) 0.003(3) -0.005(3)
N6 0.053(4) 0.087(4) 0.046(4) -0.003(3) 0.021(3) -0.014(3)
N7 0.032(3) 0.037(3) 0.057(3) 0.001(2) -0.003(3) -0.009(3)
N8 0.054(4) 0.053(3) 0.079(4) 0.004(3) -0.006(3) -0.024(3)
N9 0.032(3) 0.046(3) 0.041(3) 0.006(3) 0.003(2) -0.004(3)
N10 0.036(3) 0.082(4) 0.046(3) 0.011(3) 0.005(3) -0.011(3)
O1 0.100(7) 0.106(9) 0.065(6) 0.023(7) -0.008(5) 0.005(6)
O2 0.094(8) 0.102(10) 0.121(11) -0.044(8) -0.042(7) -0.018(8)
O3 0.072(6) 0.090(7) 0.087(7) -0.007(5) -0.003(5) -0.056(6)
O4 0.174(11) 0.088(8) 0.106(8) 0.010(7) -0.012(7) 0.014(6)
O1' 0.097(16) 0.08(2) 0.059(13) -0.002(13) -0.010(11) 0.007(12)
O3' 0.095(17) 0.083(18) 0.070(16) 0.022(16) -0.004(12) -0.019(15)
O2' 0.18(3) 0.19(3) 0.17(4) -0.01(2) 0.01(3) 0.00(2)
O4' 0.14(3) 0.15(4) 0.16(4) -0.02(3) 0.00(3) -0.02(3)
O1W 0.129(7) 0.246(11) 0.161(8) -0.030(7) 0.041(6) 0.028(9)

loop_
_atom_type_symbol
_atom_type_description
_atom_type_scat_dispersion_real
_atom_type_scat_dispersion_imag
_atom_type_scat_source
C C 0.0033 0.0016 'International Tables Vol C Tables 4.2.6.8 and 6.1.1.4'
H H 0.0000 0.0000 'International Tables Vol C Tables 4.2.6.8 and 6.1.1.4'
N N 0.0061 0.0033 'International Tables Vol C Tables 4.2.6.8 and 6.1.1.4'
O O 0.0106 0.0060 'International Tables Vol C Tables 4.2.6.8 and 6.1.1.4'
Cu Cu 0.3201 1.2651 'International Tables Vol C Tables 4.2.6.8 and 6.1.1.4'
S S 0.1246 0.1234 'International Tables Vol C Tables 4.2.6.8 and 6.1.1.4'

loop_
_geom_angle_atom_site_label_1
_geom_angle_atom_site_label_2
_geom_angle_atom_site_label_3
_geom_angle_site_symmetry_1
_geom_angle_site_symmetry_3
_geom_angle
_geom_angle_publ_flag
N3 Cu1 N7 . . 166.55(19) ?
N3 Cu1 N5 . . 90.97(19) ?
N7 Cu1 N5 . . 94.41(19) ?
N3 Cu1 N9 . . 92.43(18) ?
N7 Cu1 N9 . . 92.39(18) ?
N5 Cu1 N9 . . 135.3(2) ?
N3 Cu1 N1 . . 78.56(18) ?
N7 Cu1 N1 . . 90.77(18) ?
N5 Cu1 N1 . . 76.09(18) ?
N9 Cu1 N1 . . 147.93(18) ?
N3 Cu1 N2 . . 91.89(16) ?
N7 Cu1 N2 . . 77.29(16) ?
N5 Cu1 N2 . . 149.57(17) ?
N9 Cu1 N2 . . 74.78(17) ?
N1 Cu1 N2 . . 74.83(15) ?
N2 C1 C2 . . 109.9(5) ?
N2 C1 H1A . . 109.7 ?
C2 C1 H1A . . 109.7 ?
N2 C1 H1B . . 109.7 ?
C2 C1 H1B . . 109.7 ?
H1A C1 H1B . . 108.2 ?
N1 C2 C1 . . 112.4(5) ?
N1 C2 H2A . . 109.1 ?
C1 C2 H2A . . 109.1 ?
N1 C2 H2B . . 109.1 ?
C1 C2 H2B . . 109.1 ?
H2A C2 H2B . . 107.9 ?
C4 C3 N1 . . 112.0(5) ?
C4 C3 H3A . . 109.2 ?
N1 C3 H3A . . 109.2 ?
C4 C3 H3B . . 109.2 ?
N1 C3 H3B . . 109.2 ?
H3A C3 H3B . . 107.9 ?
N3 C4 N4 . . 111.6(5) ?
N3 C4 C3 . . 123.2(5) ?
N4 C4 C3 . . 125.2(5) ?
N4 C5 C6 . . 133.4(6) ?
N4 C5 C10 . . 105.9(5) ?
C6 C5 C10 . . 120.6(6) ?
C7 C6 C5 . . 118.9(6) ?
C7 C6 H6 . . 120.6 ?
C5 C6 H6 . . 120.6 ?
C6 C7 C8 . . 119.5(6) ?
C6 C7 H7 . . 120.3 ?
C8 C7 H7 . . 120.3 ?
C7 C8 C9 . . 123.8(6) ?
C7 C8 H8 . . 118.1 ?
C9 C8 H8 . . 118.1 ?
C10 C9 C8 . . 117.0(6) ?
C10 C9 H9 . . 121.5 ?
C8 C9 H9 . . 121.5 ?
C9 C10 N3 . . 131.9(5) ?
C9 C10 C5 . . 120.3(5) ?
N3 C10 C5 . . 107.8(5) ?
N1 C11 C12 . . 108.2(5) ?
N1 C11 H11A . . 110.1 ?
C12 C11 H11A . . 110.1 ?
N1 C11 H11B . . 110.1 ?
C12 C11 H11B . . 110.1 ?
H11A C11 H11B . . 108.4 ?
N5 C12 N6 . . 112.0(6) ?
N5 C12 C11 . . 121.4(6) ?
N6 C12 C11 . . 126.5(6) ?
N6 C13 C14 . . 132.9(7) ?
N6 C13 C18 . . 104.4(6) ?
C14 C13 C18 . . 122.7(7) ?
C15 C14 C13 . . 117.2(7) ?
C15 C14 H14 . . 121.4 ?
C13 C14 H14 . . 121.4 ?
C14 C15 C16 . . 121.4(7) ?
C14 C15 H15 . . 119.3 ?
C16 C15 H15 . . 119.3 ?
C15 C16 C17 . . 123.7(7) ?
C15 C16 H16 . . 118.2 ?
C17 C16 H16 . . 118.2 ?
C18 C17 C16 . . 115.7(7) ?
C18 C17 H17 . . 122.2 ?
C16 C17 H17 . . 122.2 ?
C17 C18 C13 . . 119.3(6) ?
C17 C18 N5 . . 130.3(6) ?
C13 C18 N5 . . 110.3(6) ?
N2 C19 C20 . . 111.4(5) ?
N2 C19 H19A . . 109.4 ?
C20 C19 H19A . . 109.4 ?
N2 C19 H19B . . 109.4 ?
C20 C19 H19B . . 109.4 ?
H19A C19 H19B . . 108.0 ?
N7 C20 N8 . . 110.8(5) ?
N7 C20 C19 . . 125.4(5) ?
N8 C20 C19 . . 123.8(5) ?
C22 C21 N8 . . 133.2(7) ?
C22 C21 C26 . . 122.0(6) ?
N8 C21 C26 . . 104.7(5) ?
C23 C22 C21 . . 117.2(7) ?
C23 C22 H22 . . 121.4 ?
C21 C22 H22 . . 121.4 ?
C22 C23 C24 . . 123.5(6) ?
C22 C23 H23 . . 118.2 ?
C24 C23 H23 . . 118.2 ?
C25 C24 C23 . . 120.6(7) ?
C25 C24 H24 . . 119.7 ?
C23 C24 H24 . . 119.7 ?
C24 C25 C26 . . 118.0(6) ?
C24 C25 H25 . . 121.0 ?
C26 C25 H25 . . 121.0 ?
C25 C26 N7 . . 132.9(5) ?
C25 C26 C21 . . 118.6(5) ?
N7 C26 C21 . . 108.5(5) ?
N2 C27 C28 . . 106.5(4) ?
N2 C27 H27A . . 110.4 ?
C28 C27 H27A . . 110.4 ?
N2 C27 H27B . . 110.4 ?
C28 C27 H27B . . 110.4 ?
H27A C27 H27B . . 108.6 ?
N10 C28 N9 . . 112.4(5) ?
N10 C28 C27 . . 124.7(5) ?
N9 C28 C27 . . 122.9(5) ?
C34 C29 N10 . . 105.0(5) ?
C34 C29 C30 . . 122.8(6) ?
N10 C29 C30 . . 132.2(6) ?
C31 C30 C29 . . 116.8(7) ?
C31 C30 H30 . . 121.6 ?
C29 C30 H30 . . 121.6 ?
C30 C31 C32 . . 120.9(7) ?
C30 C31 H31 . . 119.5 ?
C32 C31 H31 . . 119.5 ?
C31 C32 C33 . . 123.0(7) ?
C31 C32 H32 . . 118.5 ?
C33 C32 H32 . . 118.5 ?
C34 C33 C32 . . 117.0(6) ?
C34 C33 H33 . . 121.5 ?
C32 C33 H33 . . 121.5 ?
C33 C34 C29 . . 119.5(6) ?
C33 C34 N9 . . 131.1(6) ?
C29 C34 N9 . . 109.4(5) ?
O3' S1 O3 . . 142.4(13) ?
O3' S1 O1' . . 119.5(15) ?
O3' S1 O2 . . 98.5(15) ?
O3 S1 O2 . . 111.8(9) ?
O1' S1 O2 . . 131.4(11) ?
O3 S1 O4' . . 119(3) ?
O1' S1 O4' . . 109(2) ?
O3' S1 O2' . . 113.0(16) ?
O3 S1 O2' . . 54.8(15) ?
O1' S1 O2' . . 108.2(17) ?
O2 S1 O2' . . 79.7(15) ?
O4' S1 O2' . . 107(2) ?
O3 S1 O4 . . 110.1(6) ?
O2' S1 O4 . . 164.8(16) ?
O3 S1 O1 . . 110.1(7) ?
O1' S1 O1 . . 120.2(9) ?
O2 S1 O1 . . 108.4(9) ?
O4' S1 O1 . . 125(2) ?
O2' S1 O1 . . 80.5(13) ?
O4 S1 O1 . . 105.6(6) ?
C2 N1 C3 . . 110.8(5) ?
C2 N1 C11 . . 114.9(5) ?
C3 N1 C11 . . 112.7(5) ?
C2 N1 Cu1 . . 109.2(3) ?
C3 N1 Cu1 . . 106.5(3) ?
C11 N1 Cu1 . . 102.1(3) ?
C19 N2 C27 . . 110.0(5) ?
C19 N2 C1 . . 115.3(5) ?
C27 N2 C1 . . 113.9(4) ?
C19 N2 Cu1 . . 106.5(3) ?
C27 N2 Cu1 . . 102.8(3) ?
C1 N2 Cu1 . . 107.2(3) ?
C4 N3 C10 . . 105.6(5) ?
C4 N3 Cu1 . . 117.6(4) ?
C10 N3 Cu1 . . 136.7(4) ?
C4 N4 C5 . . 109.0(5) ?
C4 N4 H4 . . 125.5 ?
C5 N4 H4 . . 125.5 ?
C12 N5 C18 . . 104.9(5) ?
C12 N5 Cu1 . . 115.0(4) ?
C18 N5 Cu1 . . 140.0(4) ?
C12 N6 C13 . . 108.2(5) ?
C12 N6 H6A . . 125.9 ?
C13 N6 H6A . . 125.9 ?
C20 N7 C26 . . 106.9(5) ?
C20 N7 Cu1 . . 116.8(4) ?
C26 N7 Cu1 . . 135.9(4) ?
C20 N8 C21 . . 109.1(5) ?
C20 N8 H8A . . 125.4 ?
C21 N8 H8A . . 125.4 ?
C28 N9 C34 . . 105.6(5) ?
C28 N9 Cu1 . . 116.0(4) ?
C34 N9 Cu1 . . 138.3(4) ?
C28 N10 C29 . . 107.6(5) ?
C28 N10 H10 . . 126.2 ?
C29 N10 H10 . . 126.2 ?
H1WA O1W H1WB . . 119(10) ?

loop_
_geom_bond_atom_site_label_1
_geom_bond_atom_site_label_2
_geom_bond_site_symmetry_2
_geom_bond_distance
_geom_bond_publ_flag
Cu1 N3 . 2.006(4) ?
Cu1 N7 . 2.011(5) ?
Cu1 N5 . 2.065(5) ?
Cu1 N9 . 2.067(4) ?
Cu1 N1 . 2.369(4) ?
Cu1 N2 . 2.429(5) ?
C1 N2 . 1.483(7) ?
C1 C2 . 1.520(8) ?
C1 H1A . 0.9700 ?
C1 H1B . 0.9700 ?
C2 N1 . 1.436(7) ?
C2 H2A . 0.9700 ?
C2 H2B . 0.9700 ?
C3 C4 . 1.469(7) ?
C3 N1 . 1.472(7) ?
C3 H3A . 0.9700 ?
C3 H3B . 0.9700 ?
C4 N3 . 1.337(7) ?
C4 N4 . 1.341(7) ?
C5 N4 . 1.346(7) ?
C5 C6 . 1.415(8) ?
C5 C10 . 1.419(8) ?
C6 C7 . 1.372(8) ?
C6 H6 . 0.9300 ?
C7 C8 . 1.376(8) ?
C7 H7 . 0.9300 ?
C8 C9 . 1.406(8) ?
C8 H8 . 0.9300 ?
C9 C10 . 1.379(7) ?
C9 H9 . 0.9300 ?
C10 N3 . 1.394(7) ?
C11 N1 . 1.475(7) ?
C11 C12 . 1.496(8) ?
C11 H11A . 0.9700 ?
C11 H11B . 0.9700 ?
C12 N5 . 1.330(7) ?
C12 N6 . 1.366(7) ?
C13 N6 . 1.391(7) ?
C13 C14 . 1.393(8) ?
C13 C18 . 1.401(8) ?
C14 C15 . 1.343(9) ?
C14 H14 . 0.9300 ?
C15 C16 . 1.359(9) ?
C15 H15 . 0.9300 ?
C16 C17 . 1.404(8) ?
C16 H16 . 0.9300 ?
C17 C18 . 1.394(8) ?
C17 H17 . 0.9300 ?
C18 N5 . 1.405(7) ?
C19 N2 . 1.430(6) ?
C19 C20 . 1.482(8) ?
C19 H19A . 0.9700 ?
C19 H19B . 0.9700 ?
C20 N7 . 1.328(6) ?
C20 N8 . 1.369(7) ?
C21 C22 . 1.358(8) ?
C21 N8 . 1.387(7) ?
C21 C26 . 1.422(7) ?
C22 C23 . 1.334(9) ?
C22 H22 . 0.9300 ?
C23 C24 . 1.376(9) ?
C23 H23 . 0.9300 ?
C24 C25 . 1.372(8) ?
C24 H24 . 0.9300 ?
C25 C26 . 1.392(7) ?
C25 H25 . 0.9300 ?
C26 N7 . 1.406(7) ?
C27 N2 . 1.472(6) ?
C27 C28 . 1.506(7) ?
C27 H27A . 0.9700 ?
C27 H27B . 0.9700 ?
C28 N10 . 1.319(6) ?
C28 N9 . 1.324(7) ?
C29 C34 . 1.376(8) ?
C29 N10 . 1.395(7) ?
C29 C30 . 1.396(8) ?
C30 C31 . 1.345(9) ?
C30 H30 . 0.9300 ?
C31 C32 . 1.369(9) ?
C31 H31 . 0.9300 ?
C32 C33 . 1.378(8) ?
C32 H32 . 0.9300 ?
C33 C34 . 1.375(8) ?
C33 H33 . 0.9300 ?
C34 N9 . 1.378(7) ?
S1 O3' . 1.385(10) ?
S1 O3 . 1.405(6) ?
S1 O1' . 1.422(9) ?
S1 O2 . 1.449(8) ?
S1 O4' . 1.451(10) ?
S1 O2' . 1.467(10) ?
S1 O4 . 1.471(7) ?
S1 O1 . 1.472(7) ?
N4 H4 . 0.8600 ?
N6 H6A . 0.8600 ?
N8 H8A . 0.8600 ?
N10 H10 . 0.8600 ?
O1W H1WA . 1.02(12) ?
O1W H1WB . 0.98(12) ?

loop_
_geom_hbond_atom_site_label_D
_geom_hbond_atom_site_label_H
_geom_hbond_atom_site_label_A
_geom_hbond_site_symmetry_A
_geom_hbond_distance_DH
_geom_hbond_distance_HA
_geom_hbond_distance_DA
_geom_hbond_angle_DHA
N4 H4 O1 3_646 0.86 1.87 2.730(12) 173.9
C16 H16 O1 . 0.93 2.59 3.498(13) 166.5
N10 H10 O3 4_556 0.86 1.88 2.699(8) 157.6
N8 H8A O4 1_545 0.86 1.91 2.747(12) 162.3
N6 H6A O1W . 0.86 1.90 2.743(10) 167.3

loop_
_geom_torsion_atom_site_label_1
_geom_torsion_atom_site_label_2
_geom_torsion_atom_site_label_3
_geom_torsion_atom_site_label_4
_geom_torsion_site_symmetry_1
_geom_torsion_site_symmetry_2
_geom_torsion_site_symmetry_3
_geom_torsion_site_symmetry_4
_geom_torsion
_geom_torsion_publ_flag
N2 C1 C2 N1 . . . . -60.5(7) ?
N1 C3 C4 N3 . . . . 16.2(8) ?
N1 C3 C4 N4 . . . . -166.1(5) ?
N4 C5 C6 C7 . . . . -176.8(6) ?
C10 C5 C6 C7 . . . . 0.2(9) ?
C5 C6 C7 C8 . . . . -1.0(9) ?
C6 C7 C8 C9 . . . . 0.6(10) ?
C7 C8 C9 C10 . . . . 0.5(9) ?
C8 C9 C10 N3 . . . . 178.5(5) ?
C8 C9 C10 C5 . . . . -1.3(8) ?
N4 C5 C10 C9 . . . . 178.7(5) ?
C6 C5 C10 C9 . . . . 1.0(8) ?
N4 C5 C10 N3 . . . . -1.1(6) ?
C6 C5 C10 N3 . . . . -178.9(5) ?
N1 C11 C12 N5 . . . . 30.3(8) ?
N1 C11 C12 N6 . . . . -147.1(6) ?
N6 C13 C14 C15 . . . . 179.8(7) ?
C18 C13 C14 C15 . . . . 0.2(10) ?
C13 C14 C15 C16 . . . . 1.5(10) ?
C14 C15 C16 C17 . . . . -1.9(11) ?
C15 C16 C17 C18 . . . . 0.6(9) ?
C16 C17 C18 C13 . . . . 1.0(8) ?
C16 C17 C18 N5 . . . . -177.3(6) ?
N6 C13 C18 C17 . . . . 178.8(5) ?
C14 C13 C18 C17 . . . . -1.5(9) ?
N6 C13 C18 N5 . . . . -2.5(7) ?
C14 C13 C18 N5 . . . . 177.2(6) ?
N2 C19 C20 N7 . . . . 9.9(9) ?
N2 C19 C20 N8 . . . . -172.6(5) ?
N8 C21 C22 C23 . . . . -179.5(6) ?
C26 C21 C22 C23 . . . . -3.4(10) ?
C21 C22 C23 C24 . . . . 0.9(11) ?
C22 C23 C24 C25 . . . . 0.7(11) ?
C23 C24 C25 C26 . . . . 0.1(9) ?
C24 C25 C26 N7 . . . . 178.6(6) ?
C24 C25 C26 C21 . . . . -2.4(8) ?
C22 C21 C26 C25 . . . . 4.2(9) ?
N8 C21 C26 C25 . . . . -178.8(5) ?
C22 C21 C26 N7 . . . . -176.6(6) ?
N8 C21 C26 N7 . . . . 0.5(6) ?
N2 C27 C28 N10 . . . . -151.8(5) ?
N2 C27 C28 N9 . . . . 31.6(7) ?
C34 C29 C30 C31 . . . . 1.0(10) ?
N10 C29 C30 C31 . . . . -178.8(7) ?
C29 C30 C31 C32 . . . . -1.5(11) ?
C30 C31 C32 C33 . . . . 1.6(13) ?
C31 C32 C33 C34 . . . . -1.1(11) ?
C32 C33 C34 C29 . . . . 0.6(9) ?
C32 C33 C34 N9 . . . . 178.6(6) ?
N10 C29 C34 C33 . . . . 179.2(5) ?
C30 C29 C34 C33 . . . . -0.6(9) ?
N10 C29 C34 N9 . . . . 0.9(6) ?
C30 C29 C34 N9 . . . . -179.0(5) ?
C1 C2 N1 C3 . . . . -73.3(6) ?
C1 C2 N1 C11 . . . . 157.6(5) ?
C1 C2 N1 Cu1 . . . . 43.6(6) ?
C4 C3 N1 C2 . . . . 103.5(6) ?
C4 C3 N1 C11 . . . . -126.3(5) ?
C4 C3 N1 Cu1 . . . . -15.1(6) ?
C12 C11 N1 C2 . . . . -158.9(5) ?
C12 C11 N1 C3 . . . . 72.9(6) ?
C12 C11 N1 Cu1 . . . . -40.9(5) ?
N3 Cu1 N1 C2 . . . . -109.8(4) ?
N7 Cu1 N1 C2 . . . . 61.9(4) ?
N5 Cu1 N1 C2 . . . . 156.3(4) ?
N9 Cu1 N1 C2 . . . . -33.8(6) ?
N2 Cu1 N1 C2 . . . . -14.7(4) ?
N3 Cu1 N1 C3 . . . . 9.8(4) ?
N7 Cu1 N1 C3 . . . . -178.4(4) ?
N5 Cu1 N1 C3 . . . . -84.0(4) ?
N9 Cu1 N1 C3 . . . . 85.9(4) ?
N2 Cu1 N1 C3 . . . . 105.0(4) ?
N3 Cu1 N1 C11 . . . . 128.2(4) ?
N7 Cu1 N1 C11 . . . . -60.0(3) ?
N5 Cu1 N1 C11 . . . . 34.3(3) ?
N9 Cu1 N1 C11 . . . . -155.8(4) ?
N2 Cu1 N1 C11 . . . . -136.7(4) ?
C20 C19 N2 C27 . . . . -126.3(5) ?
C20 C19 N2 C1 . . . . 103.2(5) ?
C20 C19 N2 Cu1 . . . . -15.6(6) ?
C28 C27 N2 C19 . . . . 72.6(6) ?
C28 C27 N2 C1 . . . . -156.1(4) ?
C28 C27 N2 Cu1 . . . . -40.5(4) ?
C2 C1 N2 C19 . . . . -76.2(6) ?
C2 C1 N2 C27 . . . . 155.2(5) ?
C2 C1 N2 Cu1 . . . . 42.2(5) ?
N3 Cu1 N2 C19 . . . . -173.6(4) ?
N7 Cu1 N2 C19 . . . . 14.4(4) ?
N5 Cu1 N2 C19 . . . . 91.2(5) ?
N9 Cu1 N2 C19 . . . . -81.6(4) ?
N1 Cu1 N2 C19 . . . . 108.8(4) ?
N3 Cu1 N2 C27 . . . . -57.9(3) ?
N7 Cu1 N2 C27 . . . . 130.1(3) ?
N5 Cu1 N2 C27 . . . . -153.1(4) ?
N9 Cu1 N2 C27 . . . . 34.1(3) ?
N1 Cu1 N2 C27 . . . . -135.6(3) ?
N3 Cu1 N2 C1 . . . . 62.4(4) ?
N7 Cu1 N2 C1 . . . . -109.5(4) ?
N5 Cu1 N2 C1 . . . . -32.7(5) ?
N9 Cu1 N2 C1 . . . . 154.4(4) ?
N1 Cu1 N2 C1 . . . . -15.2(3) ?
N4 C4 N3 C10 . . . . -1.4(6) ?
C3 C4 N3 C10 . . . . 176.5(5) ?
N4 C4 N3 Cu1 . . . . 175.1(3) ?
C3 C4 N3 Cu1 . . . . -6.9(7) ?
C9 C10 N3 C4 . . . . -178.3(6) ?
C5 C10 N3 C4 . . . . 1.6(6) ?
C9 C10 N3 Cu1 . . . . 6.2(9) ?
C5 C10 N3 Cu1 . . . . -174.0(4) ?
N7 Cu1 N3 C4 . . . . -40.2(10) ?
N5 Cu1 N3 C4 . . . . 73.4(4) ?
N9 Cu1 N3 C4 . . . . -151.1(4) ?
N1 Cu1 N3 C4 . . . . -2.2(4) ?
N2 Cu1 N3 C4 . . . . -76.3(4) ?
N7 Cu1 N3 C10 . . . . 135.0(8) ?
N5 Cu1 N3 C10 . . . . -111.4(5) ?
N9 Cu1 N3 C10 . . . . 24.1(5) ?
N1 Cu1 N3 C10 . . . . 173.0(5) ?
N2 Cu1 N3 C10 . . . . 98.9(5) ?
N3 C4 N4 C5 . . . . 0.8(7) ?
C3 C4 N4 C5 . . . . -177.1(5) ?
C6 C5 N4 C4 . . . . 177.6(6) ?
C10 C5 N4 C4 . . . . 0.3(6) ?
N6 C12 N5 C18 . . . . -3.8(7) ?
C11 C12 N5 C18 . . . . 178.4(5) ?
N6 C12 N5 Cu1 . . . . -179.5(4) ?
C11 C12 N5 Cu1 . . . . 2.7(7) ?
C17 C18 N5 C12 . . . . -177.6(6) ?
C13 C18 N5 C12 . . . . 3.9(7) ?
C17 C18 N5 Cu1 . . . . -3.6(10) ?
C13 C18 N5 Cu1 . . . . 177.9(5) ?
N3 Cu1 N5 C12 . . . . -98.7(4) ?
N7 Cu1 N5 C12 . . . . 68.9(4) ?
N9 Cu1 N5 C12 . . . . 166.8(4) ?
N1 Cu1 N5 C12 . . . . -20.8(4) ?
N2 Cu1 N5 C12 . . . . -3.3(6) ?
N3 Cu1 N5 C18 . . . . 87.7(6) ?
N7 Cu1 N5 C18 . . . . -104.7(6) ?
N9 Cu1 N5 C18 . . . . -6.8(7) ?
N1 Cu1 N5 C18 . . . . 165.6(6) ?
N2 Cu1 N5 C18 . . . . -176.9(5) ?
N5 C12 N6 C13 . . . . 2.3(7) ?
C11 C12 N6 C13 . . . . 180.0(6) ?
C14 C13 N6 C12 . . . . -179.5(7) ?
C18 C13 N6 C12 . . . . 0.2(7) ?
N8 C20 N7 C26 . . . . 0.1(7) ?
C19 C20 N7 C26 . . . . 177.9(5) ?
N8 C20 N7 Cu1 . . . . -173.4(4) ?
C19 C20 N7 Cu1 . . . . 4.4(8) ?
C25 C26 N7 C20 . . . . 178.7(6) ?
C21 C26 N7 C20 . . . . -0.4(6) ?
C25 C26 N7 Cu1 . . . . -9.6(10) ?
C21 C26 N7 Cu1 . . . . 171.3(4) ?
N3 Cu1 N7 C20 . . . . -47.1(10) ?
N5 Cu1 N7 C20 . . . . -160.4(4) ?
N9 Cu1 N7 C20 . . . . 63.8(4) ?
N1 Cu1 N7 C20 . . . . -84.3(4) ?
N2 Cu1 N7 C20 . . . . -10.0(4) ?
N3 Cu1 N7 C26 . . . . 141.8(7) ?
N5 Cu1 N7 C26 . . . . 28.6(6) ?
N9 Cu1 N7 C26 . . . . -107.3(5) ?
N1 Cu1 N7 C26 . . . . 104.7(5) ?
N2 Cu1 N7 C26 . . . . 178.9(6) ?
N7 C20 N8 C21 . . . . 0.2(7) ?
C19 C20 N8 C21 . . . . -177.6(5) ?
C22 C21 N8 C20 . . . . 176.2(7) ?
C26 C21 N8 C20 . . . . -0.4(6) ?
N10 C28 N9 C34 . . . . 1.5(6) ?
C27 C28 N9 C34 . . . . 178.5(5) ?
N10 C28 N9 Cu1 . . . . -175.9(4) ?
C27 C28 N9 Cu1 . . . . 1.0(7) ?
C33 C34 N9 C28 . . . . -179.5(6) ?
C29 C34 N9 C28 . . . . -1.4(6) ?
C33 C34 N9 Cu1 . . . . -3.0(10) ?
C29 C34 N9 Cu1 . . . . 175.1(4) ?
N3 Cu1 N9 C28 . . . . 71.9(4) ?
N7 Cu1 N9 C28 . . . . -95.6(4) ?
N5 Cu1 N9 C28 . . . . 165.7(4) ?
N1 Cu1 N9 C28 . . . . -0.3(6) ?
N2 Cu1 N9 C28 . . . . -19.4(4) ?
N3 Cu1 N9 C34 . . . . -104.4(6) ?
N7 Cu1 N9 C34 . . . . 88.2(6) ?
N5 Cu1 N9 C34 . . . . -10.6(7) ?
N1 Cu1 N9 C34 . . . . -176.6(5) ?
N2 Cu1 N9 C34 . . . . 164.3(6) ?
N9 C28 N10 C29 . . . . -1.0(6) ?
C27 C28 N10 C29 . . . . -177.9(5) ?
C34 C29 N10 C28 . . . . 0.0(6) ?
C30 C29 N10 C28 . . . . 179.9(6) ?
